data_2016295
loop_
_publ_author_name
'Chopra, Deepak'
'Mohan, T. P.'
'Vishalakshi, B.'
'Guru Row, T. N.'

_publ_section_title
;
 A series of substituted
 (2<i>E</i>)-3-(2-fluoro-4-phenoxyphenyl)-1-phenylprop-2-en-1-ones
;
_journal_coeditor_code AV3115
_journal_issue 12
_journal_name_full 'Acta Crystallographica Section C'
_journal_page_first o704
_journal_page_last o710
_journal_paper_doi 10.1107/S0108270107049426
_journal_volume 63
_journal_year 2007
_chemical_formula_iupac 'C22 H17 F O3'
_chemical_formula_moiety 'C22 H17 F O3'
_chemical_formula_sum 'C22 H17 F O3'
_chemical_formula_weight 348.36
_chemical_name_systematic
;
(2E)-3-(2-fluoro-4-phenoxyphenyl)-1-(4-methoxyphenyl)prop-2-en-1-one
;
_space_group_IT_number 2
_symmetry_cell_setting triclinic
_symmetry_space_group_name_Hall '-P 1'
_symmetry_space_group_name_H-M 'P -1'
_atom_sites_solution_hydrogens geom
_atom_sites_solution_primary direct
_atom_sites_solution_secondary difmap
_cell_angle_alpha 66.706(7)
_cell_angle_beta 65.347(8)
_cell_angle_gamma 80.949(9)
_cell_formula_units_Z 2
_cell_length_a 9.645(4)
_cell_length_b 10.111(5)
_cell_length_c 10.537(6)
_cell_measurement_reflns_used 856
_cell_measurement_temperature 290(2)
_cell_measurement_theta_max 25.6
_cell_measurement_theta_min 1.4
_cell_volume 857.8(7)
_computing_cell_refinement 'SMART (Bruker, 1998)'
_computing_data_collection 'SMART (Bruker, 1998)'
_computing_data_reduction 'SAINT (Bruker, 1998)'
_computing_molecular_graphics 'Ortep-3 for Windows (Farrugia, 1997) and CAMERON (Watkin <i>et al.</i>, 1993)'
_computing_publication_material 'PLATON (Spek, 2003)'
_computing_structure_refinement 'SHELXL97 (Sheldrick, 1997)'
_computing_structure_solution 'SIR92 (Altomare <i>et al.</i>,  1993)'
_diffrn_ambient_temperature 290(2)
_diffrn_measured_fraction_theta_full 0.998
_diffrn_measured_fraction_theta_max 0.976
_diffrn_measurement_device_type 'Bruker SMART APEX CCD area-detector'
_diffrn_measurement_method '\f and \w scans'
_diffrn_radiation_monochromator graphite
_diffrn_radiation_source 'fine-focus sealed tube'
_diffrn_radiation_type MoK\a
_diffrn_radiation_wavelength 0.71073
_diffrn_reflns_av_R_equivalents 0.0275
_diffrn_reflns_av_sigmaI/netI 0.0416
_diffrn_reflns_limit_h_max 11
_diffrn_reflns_limit_h_min -12
_diffrn_reflns_limit_k_max 12
_diffrn_reflns_limit_k_min -12
_diffrn_reflns_limit_l_max 13
_diffrn_reflns_limit_l_min -12
_diffrn_reflns_number 8983
_diffrn_reflns_theta_full 25.00
_diffrn_reflns_theta_max 26.37
_diffrn_reflns_theta_min 2.19
_diffrn_standards_number 0
_exptl_absorpt_coefficient_mu 0.096
_exptl_absorpt_correction_T_max 0.9962
_exptl_absorpt_correction_T_min 0.9464
_exptl_absorpt_correction_type multi-scan
_exptl_absorpt_process_details '(SADABS; Sheldrick, 1996)'
_exptl_crystal_colour 'colorless '
_exptl_crystal_density_diffrn 1.349
_exptl_crystal_density_method 'Not Measured'
_exptl_crystal_description block
_exptl_crystal_F_000 364
_exptl_crystal_size_max 0.12
_exptl_crystal_size_mid 0.08
_exptl_crystal_size_min 0.04
_refine_diff_density_max 0.135
_refine_diff_density_min -0.169
_refine_ls_extinction_method none
_refine_ls_goodness_of_fit_ref 1.020
_refine_ls_hydrogen_treatment refall
_refine_ls_matrix_type full
_refine_ls_number_parameters 303
_refine_ls_number_reflns 3419
_refine_ls_number_restraints 0
_refine_ls_restrained_S_all 1.020
_refine_ls_R_factor_all 0.0933
_refine_ls_R_factor_gt 0.0519
_refine_ls_shift/su_max 0.000
_refine_ls_shift/su_mean 0.000
_refine_ls_structure_factor_coef Fsqd
_refine_ls_weighting_details 'calc w=1/[\s^2^(Fo^2^)+(0.0405P)^2^+0.1909P] where P=(Fo^2^+2Fc^2^)/3'
_refine_ls_weighting_scheme calc
_refine_ls_wR_factor_gt 0.0967
_refine_ls_wR_factor_ref 0.1111
_reflns_number_gt 2219
_reflns_number_total 3419
_reflns_threshold_expression >2sigma(I)
_cod_data_source_file av3115.cif
_cod_data_source_block V
_cod_depositor_comments
;
The following automatic conversions were performed:
'_symmetry_cell_setting' value 'Triclinic' changed to 'triclinic'
according to '/home/saulius/struct/CIF-dictionaries/cif_core.dic'
dictionary named 'cif_core.dic' version 2.4.1 from 2010-06-29.

Automatic conversion script
Id: cif_fix_enum 1527 2010-12-29 10:47:43Z saulius 

The following automatic conversions were performed:

'_symmetry_cell_setting' value 'Triclinic' changed to 'triclinic'
according to /home/saulius/struct/CIF-dictionaries/cif_core.dic
dictionary named 'cif_core.dic' version 2.4.1 from 2010-06-29.

Automatic conversion script
Id: cif_fix_values 1715 2011-07-08 13:25:40Z adriana 
;
_cod_database_code 2016295
_cod_database_fobs_code 2016295

loop_
_symmetry_equiv_pos_as_xyz
x,y,z
-x,-y,-z

loop_
_atom_site_type_symbol
_atom_site_label
_atom_site_fract_x
_atom_site_fract_y
_atom_site_fract_z
_atom_site_U_iso_or_equiv
_atom_site_adp_type
_atom_site_calc_flag
_atom_site_occupancy
F F1 0.55831(16) 0.45569(13) 0.61429(15) 0.0661(4) Uani d 1
O O1 0.88328(18) -0.31997(16) 0.49310(17) 0.0648(5) Uani d 1
O O2 0.35389(16) 0.24070(16) 0.71921(16) 0.0522(4) Uani d 1
O O3 1.35658(17) -0.23643(16) -0.17089(16) 0.0572(4) Uani d 1
C C1 1.2618(2) -0.2390(2) -0.0307(2) 0.0434(5) Uani d 1
C C2 1.2244(3) -0.3601(2) 0.1001(3) 0.0465(6) Uani d 1
C C3 1.1244(2) -0.3490(2) 0.2347(3) 0.0453(5) Uani d 1
C C4 1.0616(2) -0.2182(2) 0.2431(2) 0.0409(5) Uani d 1
C C5 1.1055(3) -0.0975(2) 0.1111(2) 0.0475(6) Uani d 1
C C6 1.2031(3) -0.1078(2) -0.0237(3) 0.0503(6) Uani d 1
C C7 0.9440(2) -0.2112(2) 0.3868(2) 0.0456(5) Uani d 1
C C8 0.9002(3) -0.0681(2) 0.3980(2) 0.0476(6) Uani d 1
C C9 0.7648(3) -0.0433(2) 0.4905(2) 0.0449(5) Uani d 1
C C10 0.7117(2) 0.0919(2) 0.5157(2) 0.0402(5) Uani d 1
C C11 0.5588(2) 0.1042(2) 0.6053(2) 0.0429(5) Uani d 1
C C12 0.5074(2) 0.2269(2) 0.6367(2) 0.0431(5) Uani d 1
C C13 0.6086(3) 0.3375(2) 0.5792(2) 0.0465(5) Uani d 1
C C14 0.7590(3) 0.3300(3) 0.4895(2) 0.0502(6) Uani d 1
C C15 0.8094(3) 0.2067(2) 0.4584(2) 0.0473(6) Uani d 1
C C16 0.3127(2) 0.2483(2) 0.8594(2) 0.0408(5) Uani d 1
C C17 0.4031(3) 0.1986(3) 0.9399(3) 0.0516(6) Uani d 1
C C18 0.3492(3) 0.2045(3) 1.0820(3) 0.0570(6) Uani d 1
C C19 0.2081(3) 0.2603(3) 1.1407(3) 0.0558(6) Uani d 1
C C20 0.1193(3) 0.3092(3) 1.0585(3) 0.0531(6) Uani d 1
C C21 0.1705(2) 0.3037(2) 0.9175(2) 0.0468(5) Uani d 1
C C22 1.4148(4) -0.3683(3) -0.1905(4) 0.0729(9) Uani d 1
H H2 1.263(2) -0.448(2) 0.098(2) 0.057(7) Uiso d 1
H H3 1.101(2) -0.430(2) 0.324(2) 0.041(6) Uiso d 1
H H5 1.066(2) -0.005(2) 0.112(2) 0.048(6) Uiso d 1
H H6 1.231(2) -0.028(2) -0.116(2) 0.048(6) Uiso d 1
H H8 0.976(2) 0.009(2) 0.335(2) 0.056(6) Uiso d 1
H H9 0.690(2) -0.124(2) 0.550(2) 0.051(6) Uiso d 1
H H11 0.491(2) 0.029(2) 0.644(2) 0.042(6) Uiso d 1
H H13 0.828(2) 0.410(2) 0.452(2) 0.059(7) Uiso d 1
H H15 0.915(2) 0.197(2) 0.402(2) 0.047(6) Uiso d 1
H H17 0.500(3) 0.161(2) 0.900(2) 0.060(7) Uiso d 1
H H18 0.415(3) 0.170(2) 1.138(2) 0.064(7) Uiso d 1
H H19 0.174(2) 0.266(2) 1.239(2) 0.058(6) Uiso d 1
H H20 0.020(3) 0.348(2) 1.101(2) 0.062(7) Uiso d 1
H H21 0.111(2) 0.338(2) 0.855(2) 0.057(6) Uiso d 1
H H22B 1.477(3) -0.417(3) -0.126(3) 0.094(10) Uiso d 1
H H22A 1.483(3) -0.342(3) -0.297(3) 0.088(9) Uiso d 1
H H22C 1.334(3) -0.435(3) -0.152(3) 0.095(10) Uiso d 1

loop_
_atom_site_aniso_label
_atom_site_aniso_U_11
_atom_site_aniso_U_22
_atom_site_aniso_U_33
_atom_site_aniso_U_12
_atom_site_aniso_U_13
_atom_site_aniso_U_23
F1 0.0788(10) 0.0545(8) 0.0730(9) 0.0132(7) -0.0261(8) -0.0399(7)
O1 0.0685(11) 0.0447(9) 0.0529(10) 0.0022(8) -0.0064(8) -0.0094(8)
O2 0.0407(9) 0.0750(11) 0.0526(9) 0.0137(7) -0.0192(7) -0.0390(8)
O3 0.0643(11) 0.0535(10) 0.0523(9) 0.0050(8) -0.0116(8) -0.0317(8)
C1 0.0411(12) 0.0469(13) 0.0498(13) 0.0021(10) -0.0165(10) -0.0272(11)
C2 0.0492(14) 0.0366(13) 0.0584(15) 0.0099(10) -0.0220(11) -0.0246(11)
C3 0.0496(13) 0.0365(12) 0.0474(13) 0.0031(10) -0.0193(11) -0.0138(11)
C4 0.0418(12) 0.0381(12) 0.0447(12) 0.0064(9) -0.0169(10) -0.0194(10)
C5 0.0556(14) 0.0334(12) 0.0520(14) 0.0102(10) -0.0173(11) -0.0218(11)
C6 0.0597(15) 0.0381(13) 0.0440(13) 0.0011(11) -0.0123(11) -0.0150(11)
C7 0.0458(13) 0.0438(13) 0.0466(13) 0.0061(10) -0.0179(11) -0.0182(11)
C8 0.0486(14) 0.0457(14) 0.0414(12) 0.0037(11) -0.0079(11) -0.0205(11)
C9 0.0486(14) 0.0429(13) 0.0403(12) 0.0029(11) -0.0151(11) -0.0157(10)
C10 0.0424(12) 0.0426(12) 0.0339(11) 0.0056(10) -0.0127(9) -0.0166(9)
C11 0.0429(13) 0.0483(13) 0.0378(11) 0.0001(11) -0.0138(10) -0.0181(10)
C12 0.0398(12) 0.0556(14) 0.0390(11) 0.0104(11) -0.0164(10) -0.0250(11)
C13 0.0572(15) 0.0440(13) 0.0460(12) 0.0109(11) -0.0228(11) -0.0253(10)
C14 0.0538(15) 0.0492(14) 0.0462(13) -0.0035(12) -0.0141(11) -0.0206(11)
C15 0.0391(13) 0.0552(14) 0.0421(12) 0.0019(11) -0.0067(10) -0.0229(11)
C16 0.0401(12) 0.0432(12) 0.0407(11) 0.0034(10) -0.0131(10) -0.0210(10)
C17 0.0407(13) 0.0623(15) 0.0517(14) 0.0092(11) -0.0168(11) -0.0253(12)
C18 0.0520(15) 0.0731(17) 0.0453(14) -0.0053(13) -0.0193(12) -0.0185(12)
C19 0.0537(16) 0.0668(16) 0.0401(13) -0.0136(12) -0.0054(12) -0.0216(12)
C20 0.0422(14) 0.0568(15) 0.0522(14) 0.0029(11) -0.0051(12) -0.0272(12)
C21 0.0390(13) 0.0517(14) 0.0515(14) 0.0048(10) -0.0166(11) -0.0235(11)
C22 0.085(2) 0.0600(18) 0.069(2) 0.0038(17) -0.0081(18) -0.0444(17)

loop_
_atom_type_symbol
_atom_type_description
_atom_type_scat_dispersion_real
_atom_type_scat_dispersion_imag
_atom_type_scat_source
O O 0.0106 0.0060 'International Tables Vol C Tables 4.2.6.8 and 6.1.1.4'
F F 0.0171 0.0103 'International Tables Vol C Tables 4.2.6.8 and 6.1.1.4'
H H 0.0000 0.0000 'International Tables Vol C Tables 4.2.6.8 and 6.1.1.4'
C C 0.0033 0.0016 'International Tables Vol C Tables 4.2.6.8 and 6.1.1.4'

loop_
_geom_angle_atom_site_label_1
_geom_angle_atom_site_label_2
_geom_angle_atom_site_label_3
_geom_angle
_geom_angle_publ_flag
C2 C3 C4 121.5(2) ?
C2 C3 H3 120.3(11) ?
C4 C3 H3 118.2(11) ?
C12 O2 C16 118.08(15) ?
C1 O3 C22 119.1(2) ?
C15 C10 C11 118.4(2) ?
C15 C10 C9 122.2(2) ?
C11 C10 C9 119.4(2) ?
C12 C11 C10 120.7(2) ?
C12 C11 H11 119.4(12) ?
C10 C11 H11 119.9(12) ?
C3 C4 C5 117.5(2) ?
C3 C4 C7 120.35(19) ?
C5 C4 C7 121.99(18) yes
C13 C12 C11 119.1(2) ?
C13 C12 O2 120.80(19) ?
C11 C12 O2 120.1(2) ?
C13 C14 C15 118.6(2) ?
C13 C14 H13 119.5(12) ?
C15 C14 H13 121.9(13) ?
F1 C13 C14 119.4(2) ?
F1 C13 C12 118.68(19) ?
C14 C13 C12 121.9(2) ?
O3 C1 C6 115.17(19) ?
O3 C1 C2 125.42(19) ?
C6 C1 C2 119.4(2) ?
O1 C7 C8 120.24(19) ?
O1 C7 C4 121.39(19) ?
C8 C7 C4 118.36(19) ?
C8 C9 C10 127.0(2) yes
C8 C9 H9 117.4(12) ?
C10 C9 H9 115.5(12) ?
C14 C15 C10 121.3(2) ?
C14 C15 H15 119.5(12) ?
C10 C15 H15 119.0(12) ?
C3 C2 C1 119.8(2) ?
C3 C2 H2 119.7(13) ?
C1 C2 H2 120.5(13) ?
C9 C8 C7 122.4(2) ?
C9 C8 H8 120.4(12) ?
C7 C8 H8 117.2(12) ?
C6 C5 C4 121.4(2) ?
C6 C5 H5 118.2(12) ?
C4 C5 H5 120.4(12) ?
C5 C6 C1 120.3(2) ?
C5 C6 H6 123.1(12) ?
C1 C6 H6 116.6(12) ?
C17 C16 C21 121.0(2) ?
C17 C16 O2 123.03(18) ?
C21 C16 O2 115.96(18) ?
C16 C21 C20 119.3(2) ?
C16 C21 H21 117.5(12) ?
C20 C21 H21 123.2(12) ?
C16 C17 C18 118.9(2) ?
C16 C17 H17 120.7(13) ?
C18 C17 H17 120.4(13) ?
C19 C18 C17 120.7(2) ?
C19 C18 H18 120.8(13) ?
C17 C18 H18 118.4(13) ?
C19 C20 C21 120.7(2) ?
C19 C20 H20 119.0(13) ?
C21 C20 H20 120.3(13) ?
O3 C22 H22B 109.1(16) ?
O3 C22 H22A 105.7(16) ?
H22B C22 H22A 109(2) ?
O3 C22 H22C 111.0(17) ?
H22B C22 H22C 104(2) ?
H22A C22 H22C 118(2) ?
C20 C19 C18 119.5(2) ?
C20 C19 H19 120.9(13) ?
C18 C19 H19 119.6(13) ?

loop_
_geom_bond_atom_site_label_1
_geom_bond_atom_site_label_2
_geom_bond_distance
_geom_bond_publ_flag
F1 C13 1.348(2) ?
C3 C2 1.381(3) ?
C3 C4 1.385(3) ?
C3 H3 0.937(19) ?
O2 C12 1.387(2) yes
O2 C16 1.392(2) yes
O3 C1 1.367(2) ?
O3 C22 1.422(3) ?
C10 C15 1.383(3) ?
C10 C11 1.399(3) ?
C10 C9 1.468(3) yes
C11 C12 1.374(3) ?
C11 H11 0.93(2) ?
O1 C7 1.220(2) yes
C4 C5 1.390(3) ?
C4 C7 1.487(3) yes
C12 C13 1.373(3) ?
C14 C13 1.372(3) ?
C14 C15 1.378(3) ?
C14 H13 0.98(2) ?
C1 C6 1.376(3) ?
C1 C2 1.385(3) ?
C7 C8 1.479(3) yes
C9 C8 1.321(3) yes
C9 H9 0.99(2) ?
C15 H15 0.96(2) ?
C2 H2 0.92(2) ?
C8 H8 0.97(2) ?
C5 C6 1.373(3) ?
C5 H5 0.95(2) ?
C6 H6 0.95(2) ?
C16 C17 1.370(3) ?
C16 C21 1.377(3) ?
C21 C20 1.379(3) ?
C21 H21 0.97(2) ?
C17 C18 1.388(3) ?
C17 H17 0.94(2) ?
C18 C19 1.373(3) ?
C18 H18 0.97(2) ?
C20 C19 1.369(3) ?
C20 H20 0.97(2) ?
C22 H22B 1.02(3) ?
C22 H22A 0.99(3) ?
C22 H22C 0.95(3) ?
C19 H19 0.97(2) ?

loop_
_geom_hbond_atom_site_label_D
_geom_hbond_atom_site_label_H
_geom_hbond_atom_site_label_A
_geom_hbond_site_symmetry_A
_geom_hbond_distance_DH
_geom_hbond_distance_HA
_geom_hbond_distance_DA
_geom_hbond_angle_DHA
_geom_hbond_publ_flag
C3 H3 O1 2_746 0.94(2) 2.53(2) 3.427(3) 160(2) yes
C18 H18 O3 2_756 0.97(3) 2.59(3) 3.432(4) 145(2) yes
C21 H21 Cg2 2_656 0.97(3) 2.84(2) 3.548(4) 130.0(10) yes

loop_
_geom_torsion_atom_site_label_1
_geom_torsion_atom_site_label_2
_geom_torsion_atom_site_label_3
_geom_torsion_atom_site_label_4
_geom_torsion
_geom_torsion_publ_flag
C15 C10 C11 C12 -0.6(3) ?
C9 C10 C11 C12 176.89(19) ?
C2 C3 C4 C5 -1.4(3) ?
C2 C3 C4 C7 174.7(2) ?
C10 C11 C12 C13 -0.2(3) ?
C10 C11 C12 O2 176.68(17) ?
C16 O2 C12 C13 -68.0(2) ?
C16 O2 C12 C11 115.2(2) yes
C15 C14 C13 F1 178.12(19) ?
C15 C14 C13 C12 -0.8(3) ?
C11 C12 C13 F1 -178.00(18) ?
O2 C12 C13 F1 5.1(3) ?
C11 C12 C13 C14 1.0(3) ?
O2 C12 C13 C14 -175.89(19) ?
C22 O3 C1 C6 -175.9(3) ?
C22 O3 C1 C2 5.0(3) ?
C3 C4 C7 O1 -11.3(3) ?
C5 C4 C7 O1 164.5(2) ?
C3 C4 C7 C8 169.3(2) yes
C5 C4 C7 C8 -14.8(3) ?
C15 C10 C9 C8 -9.8(3) ?
C11 C10 C9 C8 172.8(2) yes
C13 C14 C15 C10 0.0(3) ?
C11 C10 C15 C14 0.8(3) ?
C9 C10 C15 C14 -176.7(2) ?
C4 C3 C2 C1 -1.0(3) ?
O3 C1 C2 C3 -178.6(2) ?
C6 C1 C2 C3 2.4(3) ?
C10 C9 C8 C7 177.1(2) yes
O1 C7 C8 C9 -25.9(3) ?
C4 C7 C8 C9 153.5(2) yes
C3 C4 C5 C6 2.4(3) ?
C7 C4 C5 C6 -173.6(2) ?
C4 C5 C6 C1 -1.0(4) ?
O3 C1 C6 C5 179.5(2) ?
C2 C1 C6 C5 -1.4(3) ?
C12 O2 C16 C17 -21.4(3) yes
C12 O2 C16 C21 161.43(19) ?
C17 C16 C21 C20 0.2(3) ?
O2 C16 C21 C20 177.45(19) ?
C21 C16 C17 C18 0.1(3) ?
O2 C16 C17 C18 -176.9(2) ?
C16 C17 C18 C19 -0.6(4) ?
C16 C21 C20 C19 -0.1(3) ?
C21 C20 C19 C18 -0.4(4) ?
C17 C18 C19 C20 0.7(4) ?

loop_
_cod_related_entry_id
_cod_related_entry_database
_cod_related_entry_code
1 ChemSpider 30654088
